data_4334155
loop_
_publ_author_name
'Ryan Gilbert-Wilson'
'Leslie D. Field'
'Stephen B. Colbran'
'Mohan M. Bhadbhade'

_publ_section_title
;
 Low Oxidation State Iron(0), Iron(I), and Ruthenium(0) Dinitrogen
 Complexes with a Very Bulky Neutral Phosphine Ligand
;
_journal_name_full 'Inorganic Chemistry'
_journal_page_first 3043
_journal_page_last 3053
_journal_paper_doi 10.1021/ic3024953
_journal_volume 52
_journal_year 2013
_chemical_formula_sum 'C88 H166 B2 F8 Fe2 N4 O P8'
_chemical_formula_weight 1829.33
_chemical_name_systematic
; 
 ? 
;
_space_group_IT_number 2
_symmetry_cell_setting triclinic
_symmetry_space_group_name_Hall '-P 1'
_symmetry_space_group_name_H-M 'P -1'
_atom_sites_solution_hydrogens geom
_atom_sites_solution_primary direct
_atom_sites_solution_secondary difmap
_audit_creation_method SHELXL-97
_cell_angle_alpha 85.44(3)
_cell_angle_beta 78.68(3)
_cell_angle_gamma 83.89(3)
_cell_formula_units_Z 1
_cell_length_a 10.164(2)
_cell_length_b 13.584(3)
_cell_length_c 18.239(4)
_cell_measurement_reflns_used 9462
_cell_measurement_temperature 100(2)
_cell_measurement_theta_max 22.5
_cell_measurement_theta_min 2.5
_cell_volume 2450.8(9)
_computing_cell_refinement 'XDS (Kabsch, 1993)'
_computing_data_collection 'BLU-ICE (McPhillips et al, 2002)'
_computing_data_reduction 'XDS (Kabsch, 1993)'
_computing_molecular_graphics
;ORTEP-3 (Farrugia, 1997)
WINGX-32 (Farrugia, 1999) 
;
_computing_structure_refinement 'SHELXL-97 (Sheldrick, 2008)'
_computing_structure_solution 'SHELXS-97 (Sheldrick, 2008)'
_diffrn_ambient_temperature 100(2)
_diffrn_detector_area_resol_mean 'ADSC Q210'
_diffrn_measured_fraction_theta_full 0.938
_diffrn_measured_fraction_theta_max 0.938
_diffrn_measurement_device_type '3-BM1 Australian Synchrotron'
_diffrn_measurement_method '\f scans'
_diffrn_radiation_monochromator Si<111>
_diffrn_radiation_source 'Synchrotron BM'
_diffrn_radiation_type Synchrotron
_diffrn_radiation_wavelength 0.71073
_diffrn_reflns_av_R_equivalents 0.0515
_diffrn_reflns_av_sigmaI/netI 0.0388
_diffrn_reflns_limit_h_max 12
_diffrn_reflns_limit_h_min -12
_diffrn_reflns_limit_k_max 15
_diffrn_reflns_limit_k_min -15
_diffrn_reflns_limit_l_max 21
_diffrn_reflns_limit_l_min -21
_diffrn_reflns_number 31485
_diffrn_reflns_theta_full 25.00
_diffrn_reflns_theta_max 25.00
_diffrn_reflns_theta_min 1.14
_diffrn_standards_decay_% 0
_diffrn_standards_interval_count 0
_diffrn_standards_interval_time 0
_diffrn_standards_number 0
_exptl_absorpt_coefficient_mu 0.486
_exptl_absorpt_correction_T_max 0.9903
_exptl_absorpt_correction_T_min 0.9622
_exptl_absorpt_correction_type none
_exptl_crystal_colour Colourless
_exptl_crystal_density_diffrn 1.239
_exptl_crystal_description Plates
_exptl_crystal_F_000 984
_exptl_crystal_size_max 0.08
_exptl_crystal_size_mid 0.02
_exptl_crystal_size_min 0.02
_refine_diff_density_max 1.054
_refine_diff_density_min -1.190
_refine_diff_density_rms 0.111
_refine_ls_extinction_method none
_refine_ls_goodness_of_fit_ref 1.130
_refine_ls_hydrogen_treatment mixed
_refine_ls_matrix_type full
_refine_ls_number_parameters 608
_refine_ls_number_reflns 8092
_refine_ls_number_restraints 125
_refine_ls_restrained_S_all 1.128
_refine_ls_R_factor_all 0.0849
_refine_ls_R_factor_gt 0.0717
_refine_ls_shift/su_max 0.000
_refine_ls_shift/su_mean 0.000
_refine_ls_structure_factor_coef Fsqd
_refine_ls_weighting_details 'calc w=1/[\s^2^(Fo^2^)+(0.0936P)^2^+8.6146P] where P=(Fo^2^+2Fc^2^)/3'
_refine_ls_weighting_scheme calc
_refine_ls_wR_factor_gt 0.1985
_refine_ls_wR_factor_ref 0.2077
_reflns_number_gt 6697
_reflns_number_total 8092
_reflns_threshold_expression >2sigma(I)
_cod_data_source_file ic3024953_si_001_7.cif
_cod_data_source_block Complex6[BF4]
_cod_original_cell_volume 2450.8(8)
_cod_database_code 4334155

loop_
_symmetry_equiv_pos_as_xyz
'x, y, z'
'-x, -y, -z'

loop_
_atom_site_label
_atom_site_type_symbol
_atom_site_fract_x
_atom_site_fract_y
_atom_site_fract_z
_atom_site_U_iso_or_equiv
_atom_site_adp_type
_atom_site_occupancy
_atom_site_symmetry_multiplicity
_atom_site_calc_flag
_atom_site_refinement_flags
_atom_site_disorder_assembly
_atom_site_disorder_group
Fe1 Fe 0.12652(7) 0.26304(5) 0.27889(4) 0.0224(2) Uani 1 1 d . A .
N1 N 0.2542(6) 0.3012(4) 0.1967(3) 0.0421(12) Uani 1 1 d . . .
N2 N 0.3243(5) 0.3226(4) 0.1511(3) 0.0460(13) Uani 1 1 d . . .
H1FE H -0.015(10) 0.334(8) 0.266(6) 0.12(4) Uiso 1 1 d . . .
P1 P 0.02768(13) 0.16707(10) 0.21285(7) 0.0258(3) Uani 1 1 d . A .
P2 P 0.26455(13) 0.14895(10) 0.33592(7) 0.0281(3) Uani 1 1 d . . .
P3 P 0.11857(13) 0.40619(9) 0.33426(7) 0.0248(3) Uani 1 1 d . . .
P4 P -0.03125(13) 0.22303(10) 0.37222(7) 0.0262(3) Uani 1 1 d . . .
C1 C 0.3986(5) 0.4389(5) 0.2987(3) 0.0380(13) Uani 1 1 d . . .
H1A H 0.3867 0.4868 0.2576 0.046 Uiso 1 1 calc R A .
H1B H 0.4117 0.3732 0.2796 0.046 Uiso 1 1 calc R . .
C2 C 0.3786(6) 0.5666(5) 0.4240(3) 0.0412(14) Uani 1 1 d . A .
H2A H 0.3659 0.6318 0.4438 0.049 Uiso 1 1 calc R . .
H2B H 0.3890 0.5177 0.4648 0.049 Uiso 1 1 calc R . .
C3 C 0.5229(6) 0.4586(5) 0.3292(4) 0.0493(17) Uani 1 1 d . A .
H3A H 0.5394 0.4069 0.3670 0.059 Uiso 1 1 calc R . .
H3B H 0.6010 0.4562 0.2888 0.059 Uiso 1 1 calc R . .
C4 C 0.5051(6) 0.5591(4) 0.3632(3) 0.0390(13) Uani 1 1 d . . .
H4A H 0.4980 0.6115 0.3245 0.047 Uiso 1 1 calc R A .
H4B H 0.5832 0.5674 0.3846 0.047 Uiso 1 1 calc R . .
C5 C 0.2550(5) 0.5489(4) 0.3921(3) 0.0368(13) Uani 1 1 d . . .
H5A H 0.1754 0.5532 0.4314 0.044 Uiso 1 1 calc R A .
H5B H 0.2420 0.5998 0.3531 0.044 Uiso 1 1 calc R . .
C6 C 0.2734(5) 0.4465(4) 0.3598(3) 0.0278(11) Uani 1 1 d . A .
H6 H 0.2940 0.3994 0.4005 0.033 Uiso 1 1 calc R . .
C7 C 0.0459(5) 0.5203(4) 0.2881(3) 0.0289(11) Uani 1 1 d . A .
H7 H 0.0585 0.5755 0.3167 0.035 Uiso 1 1 calc R . .
C8 C -0.0830(6) 0.6468(5) 0.1776(3) 0.0436(14) Uani 1 1 d . . .
H8A H -0.1018 0.5990 0.1451 0.052 Uiso 1 1 calc R . .
H8B H -0.1143 0.7124 0.1593 0.052 Uiso 1 1 calc R . .
C9 C 0.1202(5) 0.5415(4) 0.2080(3) 0.0334(12) Uani 1 1 d . . .
H9A H 0.2157 0.5417 0.2078 0.040 Uiso 1 1 calc R A .
H9B H 0.1090 0.4893 0.1771 0.040 Uiso 1 1 calc R . .
C10 C -0.1057(6) 0.5241(5) 0.2895(4) 0.0425(14) Uani 1 1 d . . .
H10A H -0.1527 0.5125 0.3407 0.051 Uiso 1 1 calc R A .
H10B H -0.1232 0.4721 0.2602 0.051 Uiso 1 1 calc R . .
C11 C 0.0675(6) 0.6412(4) 0.1750(3) 0.0386(13) Uani 1 1 d . A .
H11A H 0.0870 0.6940 0.2029 0.046 Uiso 1 1 calc R . .
H11B H 0.1135 0.6509 0.1235 0.046 Uiso 1 1 calc R . .
C12 C -0.1585(6) 0.6253(5) 0.2576(4) 0.0460(15) Uani 1 1 d . A .
H12A H -0.2540 0.6258 0.2576 0.055 Uiso 1 1 calc R . .
H12B H -0.1468 0.6768 0.2890 0.055 Uiso 1 1 calc R . .
C13 C -0.0571(5) 0.2357(4) 0.1391(3) 0.0303(11) Uani 1 1 d . . .
H13 H -0.0687 0.1862 0.1051 0.036 Uiso 1 1 calc R . .
C14 C -0.1988(6) 0.2862(4) 0.1684(3) 0.0380(13) Uani 1 1 d . . .
H14A H -0.2540 0.2379 0.1981 0.046 Uiso 1 1 calc R . .
H14B H -0.1918 0.3382 0.2005 0.046 Uiso 1 1 calc R . .
C15 C 0.0284(6) 0.3122(4) 0.0912(3) 0.0351(12) Uani 1 1 d . . .
H15A H 0.0385 0.3649 0.1220 0.042 Uiso 1 1 calc R . .
H15B H 0.1175 0.2807 0.0720 0.042 Uiso 1 1 calc R . .
C16 C -0.1796(7) 0.4029(5) 0.0529(4) 0.0486(15) Uani 1 1 d . . .
H16A H -0.1760 0.4611 0.0797 0.058 Uiso 1 1 calc R . .
H16B H -0.2208 0.4241 0.0098 0.058 Uiso 1 1 calc R . .
C17 C -0.0366(6) 0.3561(5) 0.0260(3) 0.0436(14) Uani 1 1 d . . .
H17A H -0.0391 0.3042 -0.0072 0.052 Uiso 1 1 calc R . .
H17B H 0.0176 0.4060 -0.0022 0.052 Uiso 1 1 calc R . .
C18 C -0.2659(6) 0.3305(5) 0.1039(4) 0.0455(15) Uani 1 1 d . . .
H18A H -0.2815 0.2775 0.0749 0.055 Uiso 1 1 calc R . .
H18B H -0.3526 0.3647 0.1240 0.055 Uiso 1 1 calc R . .
C19 C 0.0199(6) -0.0117(4) 0.1402(3) 0.0375(13) Uani 1 1 d . . .
H19A H -0.0321 0.0256 0.1062 0.045 Uiso 1 1 calc R . .
H19B H -0.0425 -0.0341 0.1841 0.045 Uiso 1 1 calc R . .
C20 C 0.1141(5) 0.0559(4) 0.1636(3) 0.0283(11) Uani 1 1 d . . .
H20 H 0.1611 0.0160 0.1994 0.034 Uiso 1 1 calc R . .
C21 C 0.2050(6) -0.0713(4) 0.0350(3) 0.0401(13) Uani 1 1 d . . .
H21A H 0.1610 -0.0349 -0.0029 0.048 Uiso 1 1 calc R . .
H21B H 0.2557 -0.1300 0.0133 0.048 Uiso 1 1 calc R . .
C22 C 0.2230(5) 0.0842(4) 0.0965(3) 0.0300(11) Uani 1 1 d . . .
H22A H 0.1811 0.1258 0.0602 0.036 Uiso 1 1 calc R . .
H22B H 0.2856 0.1224 0.1134 0.036 Uiso 1 1 calc R . .
C23 C 0.0996(6) -0.1018(4) 0.1016(3) 0.0406(14) Uani 1 1 d . . .
H23A H 0.1435 -0.1430 0.1374 0.049 Uiso 1 1 calc R . .
H23B H 0.0379 -0.1410 0.0849 0.049 Uiso 1 1 calc R . .
C24 C 0.3005(6) -0.0067(4) 0.0590(3) 0.0379(13) Uani 1 1 d . . .
H24A H 0.3650 0.0145 0.0155 0.046 Uiso 1 1 calc R . .
H24B H 0.3501 -0.0450 0.0937 0.046 Uiso 1 1 calc R . .
C25 C 0.3863(5) 0.0680(4) 0.2719(3) 0.0302(11) Uani 1 1 d . A .
H25 H 0.3386 0.0565 0.2321 0.036 Uiso 1 1 calc R . .
C26 C 0.4272(6) -0.0360(4) 0.3043(3) 0.0359(12) Uani 1 1 d . . .
H26A H 0.4803 -0.0307 0.3423 0.043 Uiso 1 1 calc R A .
H26B H 0.3471 -0.0678 0.3276 0.043 Uiso 1 1 calc R . .
C27 C 0.5104(5) 0.1189(4) 0.2317(3) 0.0356(12) Uani 1 1 d . . .
H27A H 0.5661 0.1290 0.2675 0.043 Uiso 1 1 calc R A .
H27B H 0.4821 0.1833 0.2100 0.043 Uiso 1 1 calc R . .
C28 C 0.5931(6) 0.0547(5) 0.1694(3) 0.0419(14) Uani 1 1 d . A .
H28A H 0.5399 0.0497 0.1314 0.050 Uiso 1 1 calc R . .
H28B H 0.6734 0.0862 0.1460 0.050 Uiso 1 1 calc R . .
C29 C 0.5097(6) -0.0989(5) 0.2420(4) 0.0438(14) Uani 1 1 d . A .
H29A H 0.5381 -0.1634 0.2636 0.053 Uiso 1 1 calc R . .
H29B H 0.4536 -0.1090 0.2064 0.053 Uiso 1 1 calc R . .
C30 C 0.6336(6) -0.0491(5) 0.2012(4) 0.0442(15) Uani 1 1 d . . .
H30A H 0.6813 -0.0891 0.1608 0.053 Uiso 1 1 calc R A .
H30B H 0.6938 -0.0445 0.2358 0.053 Uiso 1 1 calc R . .
C31 C 0.3652(7) 0.1908(6) 0.4068(4) 0.022(2) Uani 0.70 1 d PD A 1
H31 H 0.4084 0.2499 0.3840 0.027 Uiso 0.70 1 calc PR A 1
C32 C 0.2638(7) 0.2217(5) 0.4773(3) 0.0253(15) Uani 0.70 1 d PD A 1
H32A H 0.1925 0.2677 0.4626 0.030 Uiso 0.70 1 calc PR A 1
H32B H 0.2233 0.1636 0.5025 0.030 Uiso 0.70 1 calc PR A 1
C33 C 0.3299(7) 0.2707(5) 0.5320(4) 0.0301(16) Uani 0.70 1 d PD A 1
H33A H 0.3689 0.3299 0.5078 0.036 Uiso 0.70 1 calc PR A 1
H33B H 0.2627 0.2899 0.5753 0.036 Uiso 0.70 1 calc PR A 1
C34 C 0.4398(7) 0.1972(6) 0.5569(4) 0.0304(19) Uani 0.70 1 d PD A 1
H34A H 0.3996 0.1406 0.5848 0.036 Uiso 0.70 1 calc PR A 1
H34B H 0.4855 0.2288 0.5894 0.036 Uiso 0.70 1 calc PR A 1
C35 C 0.5415(7) 0.1625(5) 0.4882(4) 0.0267(15) Uani 0.70 1 d PD A 1
H35A H 0.6086 0.1138 0.5044 0.032 Uiso 0.70 1 calc PR A 1
H35B H 0.5875 0.2185 0.4634 0.032 Uiso 0.70 1 calc PR A 1
C36 C 0.4747(6) 0.1163(5) 0.4317(3) 0.0241(14) Uani 0.70 1 d PD A 1
H36A H 0.5423 0.0977 0.3884 0.029 Uiso 0.70 1 calc PR A 1
H36B H 0.4350 0.0568 0.4548 0.029 Uiso 0.70 1 calc PR A 1
C31' C 0.324(3) 0.1744(18) 0.4133(13) 0.036(4) Uani 0.30 1 d PDU A 2
H31' H 0.2627 0.2307 0.4337 0.043 Uiso 0.30 1 calc PR A 2
C32' C 0.4625(19) 0.2150(15) 0.3926(10) 0.038(4) Uani 0.30 1 d PD A 2
H32C H 0.4619 0.2652 0.3518 0.045 Uiso 0.30 1 calc PR A 2
H32D H 0.5302 0.1616 0.3755 0.045 Uiso 0.30 1 calc PR A 2
C33' C 0.500(2) 0.2603(14) 0.4599(8) 0.040(4) Uani 0.30 1 d PD A 2
H33C H 0.5902 0.2814 0.4457 0.048 Uiso 0.30 1 calc PR A 2
H33D H 0.4381 0.3183 0.4735 0.048 Uiso 0.30 1 calc PR A 2
C34' C 0.494(2) 0.1847(17) 0.5278(12) 0.040(4) Uani 0.30 1 d PDU A 2
H34C H 0.5099 0.2169 0.5705 0.048 Uiso 0.30 1 calc PR A 2
H34D H 0.5646 0.1313 0.5165 0.048 Uiso 0.30 1 calc PR A 2
C35' C 0.3561(18) 0.1413(15) 0.5484(9) 0.040(4) Uani 0.30 1 d PDU A 2
H35C H 0.3585 0.0901 0.5885 0.048 Uiso 0.30 1 calc PR A 2
H35D H 0.2867 0.1932 0.5663 0.048 Uiso 0.30 1 calc PR A 2
C36' C 0.321(2) 0.0970(12) 0.4802(8) 0.036(4) Uani 0.30 1 d PDU A 2
H36C H 0.2321 0.0735 0.4939 0.043 Uiso 0.30 1 calc PR A 2
H36D H 0.3853 0.0406 0.4655 0.043 Uiso 0.30 1 calc PR A 2
C37 C 0.1519(6) 0.0614(4) 0.3903(3) 0.0384(13) Uani 1 1 d . A .
H37A H 0.1296 0.0163 0.3568 0.046 Uiso 1 1 calc R . .
H37B H 0.1980 0.0224 0.4262 0.046 Uiso 1 1 calc R . .
C38 C 0.0218(5) 0.1155(4) 0.4319(3) 0.0319(11) Uani 1 1 d . A .
H38A H 0.0370 0.1378 0.4785 0.038 Uiso 1 1 calc R . .
H38B H -0.0486 0.0706 0.4438 0.038 Uiso 1 1 calc R . .
C39 C -0.1021(5) 0.3268(4) 0.4309(3) 0.0284(11) Uani 1 1 d . A .
H39A H -0.1809 0.3598 0.4137 0.034 Uiso 1 1 calc R . .
H39B H -0.1298 0.3019 0.4824 0.034 Uiso 1 1 calc R . .
C40 C 0.0030(5) 0.4008(4) 0.4270(3) 0.0297(11) Uani 1 1 d . A .
H40A H 0.0554 0.3820 0.4658 0.036 Uiso 1 1 calc R . .
H40B H -0.0428 0.4662 0.4366 0.036 Uiso 1 1 calc R . .
C41 C -0.1117(5) 0.1103(4) 0.2770(3) 0.0314(11) Uani 1 1 d . . .
H41A H -0.1803 0.0982 0.2495 0.038 Uiso 1 1 calc R A .
H41B H -0.0782 0.0473 0.2986 0.038 Uiso 1 1 calc R . .
C42 C -0.1730(5) 0.1802(4) 0.3397(3) 0.0316(12) Uani 1 1 d . A .
H42A H -0.2296 0.1452 0.3804 0.038 Uiso 1 1 calc R . .
H42B H -0.2273 0.2359 0.3208 0.038 Uiso 1 1 calc R . .
B1 B 0.0635(9) 0.8116(7) 0.3664(4) 0.056(2) Uani 1 1 d . . .
F1 F 0.0015(4) 0.7265(3) 0.3910(3) 0.0703(12) Uani 1 1 d . . .
F2 F 0.1215(7) 0.8136(7) 0.2935(3) 0.149(3) Uani 1 1 d . . .
F3 F 0.1632(4) 0.8190(3) 0.40899(19) 0.0491(9) Uani 1 1 d . . .
F4 F -0.0369(5) 0.8936(3) 0.3803(3) 0.0754(14) Uani 1 1 d . . .
C2H C 0.507(3) 0.5931(14) 0.1064(12) 0.058(4) Uani 0.25 1 d PDU B 1
H2H1 H 0.4463 0.5470 0.0969 0.070 Uiso 0.25 1 calc PR B 1
H2H2 H 0.5699 0.5595 0.1358 0.070 Uiso 0.25 1 calc PR B 1
C3H C 0.572(3) 0.6412(11) 0.0399(14) 0.062(4) Uani 0.25 1 d PDU B 1
H3H1 H 0.5476 0.6140 -0.0026 0.075 Uiso 0.25 1 calc PR B 1
H3H2 H 0.6688 0.6272 0.0360 0.075 Uiso 0.25 1 calc PR B 1
C2H' C 0.5741(15) 0.644(2) 0.1305(12) 0.051(4) Uani 0.25 1 d PDU B 2
H2H3 H 0.5840 0.5716 0.1337 0.061 Uiso 0.25 1 calc PR B 2
H2H4 H 0.6127 0.6666 0.1699 0.061 Uiso 0.25 1 calc PR B 2
C3H' C 0.640(2) 0.680(2) 0.0602(12) 0.052(4) Uani 0.25 1 d PDU B 2
H3H3 H 0.7174 0.7137 0.0647 0.062 Uiso 0.25 1 calc PR B 2
H3H4 H 0.6702 0.6265 0.0265 0.062 Uiso 0.25 1 calc PR B 2
O1H O 0.4347(11) 0.7555(9) 0.0903(6) 0.082(3) Uani 0.50 1 d PDU B .
C1H C 0.4380(14) 0.6783(10) 0.1388(8) 0.063(3) Uani 0.50 1 d PDU . .
H1H1 H 0.3464 0.6647 0.1609 0.076 Uiso 0.50 1 calc PR B 1
H1H2 H 0.4813 0.6943 0.1787 0.076 Uiso 0.50 1 calc PR B 1
C4H C 0.5406(13) 0.7450(10) 0.0358(7) 0.058(3) Uani 0.50 1 d PDU . .
H4H1 H 0.6141 0.7797 0.0448 0.069 Uiso 0.50 1 calc PR B 1
H4H2 H 0.5184 0.7685 -0.0123 0.069 Uiso 0.50 1 calc PR B 1

loop_
_atom_site_aniso_label
_atom_site_aniso_U_11
_atom_site_aniso_U_22
_atom_site_aniso_U_33
_atom_site_aniso_U_23
_atom_site_aniso_U_13
_atom_site_aniso_U_12
Fe1 0.0252(4) 0.0205(4) 0.0228(4) -0.0064(3) -0.0023(3) -0.0086(3)
N1 0.054(3) 0.031(3) 0.049(3) -0.009(2) -0.024(3) -0.009(2)
N2 0.040(3) 0.049(3) 0.051(3) -0.021(3) -0.007(3) -0.005(2)
P1 0.0274(6) 0.0236(7) 0.0279(6) -0.0085(5) -0.0028(5) -0.0082(5)
P2 0.0291(7) 0.0280(7) 0.0264(6) -0.0057(5) -0.0003(5) -0.0051(5)
P3 0.0275(6) 0.0221(7) 0.0259(6) -0.0078(5) -0.0021(5) -0.0076(5)
P4 0.0257(6) 0.0257(7) 0.0276(6) -0.0083(5) 0.0002(5) -0.0090(5)
C1 0.030(3) 0.044(4) 0.042(3) -0.021(3) 0.000(2) -0.011(2)
C2 0.040(3) 0.045(4) 0.042(3) -0.019(3) -0.002(2) -0.018(3)
C3 0.029(3) 0.057(4) 0.065(4) -0.037(3) -0.004(3) -0.008(3)
C4 0.034(3) 0.040(3) 0.048(3) -0.017(3) -0.007(2) -0.016(2)
C5 0.032(3) 0.036(3) 0.043(3) -0.021(2) 0.005(2) -0.014(2)
C6 0.031(3) 0.029(3) 0.027(2) -0.007(2) -0.006(2) -0.011(2)
C7 0.033(3) 0.026(3) 0.028(3) -0.008(2) -0.003(2) -0.007(2)
C8 0.051(4) 0.036(4) 0.043(3) 0.001(3) -0.009(3) -0.002(3)
C9 0.035(3) 0.033(3) 0.030(3) -0.001(2) 0.000(2) -0.007(2)
C10 0.032(3) 0.042(4) 0.050(3) 0.006(3) -0.001(3) -0.007(2)
C11 0.047(3) 0.037(3) 0.031(3) 0.005(2) -0.005(2) -0.010(3)
C12 0.037(3) 0.041(4) 0.055(4) 0.011(3) -0.004(3) 0.002(3)
C13 0.035(3) 0.027(3) 0.032(3) -0.007(2) -0.009(2) -0.007(2)
C14 0.037(3) 0.039(3) 0.041(3) -0.009(2) -0.012(2) -0.006(2)
C15 0.042(3) 0.028(3) 0.036(3) -0.003(2) -0.005(2) -0.007(2)
C16 0.066(4) 0.036(4) 0.049(4) -0.005(3) -0.026(3) 0.003(3)
C17 0.057(4) 0.036(4) 0.039(3) -0.001(3) -0.014(3) -0.002(3)
C18 0.045(3) 0.041(4) 0.057(4) -0.012(3) -0.023(3) 0.001(3)
C19 0.042(3) 0.031(3) 0.041(3) -0.015(2) -0.003(2) -0.011(2)
C20 0.033(3) 0.023(3) 0.031(3) -0.006(2) -0.007(2) -0.005(2)
C21 0.049(3) 0.033(3) 0.040(3) -0.018(2) -0.007(3) 0.000(3)
C22 0.031(3) 0.028(3) 0.031(3) -0.009(2) -0.003(2) -0.005(2)
C23 0.050(3) 0.028(3) 0.047(3) -0.015(2) -0.008(3) -0.010(3)
C24 0.039(3) 0.039(3) 0.037(3) -0.016(2) -0.003(2) -0.004(2)
C25 0.029(3) 0.035(3) 0.028(3) -0.011(2) -0.006(2) -0.002(2)
C26 0.034(3) 0.031(3) 0.043(3) -0.009(2) -0.003(2) -0.005(2)
C27 0.033(3) 0.035(3) 0.035(3) -0.006(2) 0.002(2) -0.002(2)
C28 0.034(3) 0.056(4) 0.035(3) -0.014(3) 0.000(2) -0.001(3)
C29 0.035(3) 0.039(4) 0.059(4) -0.021(3) -0.006(3) -0.002(3)
C30 0.033(3) 0.046(4) 0.055(4) -0.026(3) -0.003(3) -0.003(3)
C31 0.026(5) 0.019(4) 0.022(4) -0.003(3) -0.003(3) -0.009(3)
C32 0.031(4) 0.025(4) 0.022(3) -0.008(3) -0.005(3) -0.006(3)
C33 0.033(4) 0.034(4) 0.026(4) -0.008(3) -0.004(3) -0.012(3)
C34 0.038(5) 0.034(5) 0.021(4) 0.001(3) -0.006(3) -0.011(4)
C35 0.026(4) 0.028(4) 0.030(4) -0.005(3) -0.010(3) -0.009(3)
C36 0.024(3) 0.024(4) 0.024(3) -0.007(3) -0.002(3) -0.006(3)
C31' 0.043(9) 0.023(8) 0.046(9) -0.001(6) -0.014(7) -0.015(6)
C32' 0.032(11) 0.033(11) 0.054(12) -0.023(9) -0.009(9) -0.010(9)
C33' 0.036(10) 0.041(12) 0.047(11) -0.018(9) -0.013(8) -0.002(8)
C34' 0.051(10) 0.040(9) 0.036(9) -0.010(7) -0.017(7) -0.013(8)
C35' 0.051(10) 0.040(9) 0.036(8) -0.010(7) -0.017(7) -0.012(8)
C36' 0.043(9) 0.023(8) 0.046(9) -0.001(6) -0.014(7) -0.014(6)
C37 0.041(3) 0.028(3) 0.041(3) -0.004(2) 0.008(2) -0.004(2)
C38 0.032(3) 0.032(3) 0.032(3) -0.005(2) 0.000(2) -0.011(2)
C39 0.029(3) 0.024(3) 0.032(3) -0.009(2) 0.000(2) -0.005(2)
C40 0.037(3) 0.026(3) 0.028(3) -0.008(2) -0.004(2) -0.013(2)
C41 0.032(3) 0.029(3) 0.035(3) -0.010(2) -0.002(2) -0.012(2)
C42 0.028(3) 0.035(3) 0.033(3) -0.008(2) -0.001(2) -0.012(2)
B1 0.077(6) 0.051(5) 0.044(4) -0.018(3) 0.001(4) -0.030(4)
F1 0.062(3) 0.040(2) 0.107(4) -0.020(2) -0.003(2) -0.0143(19)
F2 0.151(6) 0.275(10) 0.037(3) -0.035(4) 0.008(3) -0.116(6)
F3 0.060(2) 0.042(2) 0.0443(19) -0.0059(15) -0.0029(16) -0.0101(17)
F4 0.095(3) 0.042(3) 0.101(3) 0.017(2) -0.046(3) -0.026(2)
C2H 0.059(8) 0.047(7) 0.049(8) 0.014(6) 0.030(7) -0.006(7)
C3H 0.066(8) 0.050(7) 0.050(7) 0.019(7) 0.025(7) 0.007(7)
C2H' 0.043(7) 0.065(8) 0.035(7) 0.012(6) 0.010(6) -0.003(6)
C3H' 0.038(7) 0.061(8) 0.044(7) 0.017(7) 0.011(6) -0.001(6)
O1H 0.080(6) 0.071(5) 0.069(5) 0.015(4) 0.022(4) 0.026(4)
C1H 0.056(6) 0.061(6) 0.055(5) 0.008(4) 0.026(5) -0.002(5)
C4H 0.055(6) 0.049(6) 0.054(5) 0.017(4) 0.012(4) 0.007(5)

loop_
_atom_type_symbol
_atom_type_description
_atom_type_scat_dispersion_real
_atom_type_scat_dispersion_imag
_atom_type_scat_source
C C 0.0033 0.0016 'International Tables Vol C Tables 4.2.6.8 and 6.1.1.4'
H H 0.0000 0.0000 'International Tables Vol C Tables 4.2.6.8 and 6.1.1.4'
P P 0.1023 0.0942 'International Tables Vol C Tables 4.2.6.8 and 6.1.1.4'
B B 0.0013 0.0007 'International Tables Vol C Tables 4.2.6.8 and 6.1.1.4'
F F 0.0171 0.0103 'International Tables Vol C Tables 4.2.6.8 and 6.1.1.4'
Fe Fe 0.3463 0.8444 'International Tables Vol C Tables 4.2.6.8 and 6.1.1.4'
N N 0.0061 0.0033 'International Tables Vol C Tables 4.2.6.8 and 6.1.1.4'
O O 0.0106 0.0060 'International Tables Vol C Tables 4.2.6.8 and 6.1.1.4'

loop_
_geom_angle_atom_site_label_1
_geom_angle_atom_site_label_2
_geom_angle_atom_site_label_3
_geom_angle
N1 Fe1 P4 176.87(17)
N1 Fe1 P3 93.50(15)
P4 Fe1 P3 86.02(6)
N1 Fe1 P1 94.27(15)
P4 Fe1 P1 84.56(5)
P3 Fe1 P1 148.12(6)
N1 Fe1 P2 98.06(17)
P4 Fe1 P2 85.04(6)
P3 Fe1 P2 106.55(6)
P1 Fe1 P2 102.88(6)
N1 Fe1 H1FE 103(3)
P4 Fe1 H1FE 74(3)
P3 Fe1 H1FE 71(4)
P1 Fe1 H1FE 77(4)
P2 Fe1 H1FE 159(3)
N2 N1 Fe1 179.7(7)
C41 P1 C20 100.2(2)
C41 P1 C13 103.3(2)
C20 P1 C13 101.8(2)
C41 P1 Fe1 108.82(16)
C20 P1 Fe1 124.73(17)
C13 P1 Fe1 115.19(17)
C31' P2 C37 92.3(6)
C31' P2 C25 113.4(10)
C37 P2 C25 102.9(3)
C31' P2 C31 13.4(6)
C37 P2 C31 105.1(3)
C25 P2 C31 106.0(3)
C31' P2 Fe1 122.1(9)
C37 P2 Fe1 105.1(2)
C25 P2 Fe1 115.50(17)
C31 P2 Fe1 120.3(2)
C7 P3 C40 101.6(2)
C7 P3 C6 103.2(2)
C40 P3 C6 101.5(2)
C7 P3 Fe1 117.33(16)
C40 P3 Fe1 109.76(16)
C6 P3 Fe1 120.70(17)
C42 P4 C39 106.0(2)
C42 P4 C38 102.5(2)
C39 P4 C38 109.5(2)
C42 P4 Fe1 111.46(17)
C39 P4 Fe1 113.29(17)
C38 P4 Fe1 113.35(17)
C6 C1 C3 110.6(4)
C6 C1 H1A 109.5
C3 C1 H1A 109.5
C6 C1 H1B 109.5
C3 C1 H1B 109.5
H1A C1 H1B 108.1
C4 C2 C5 110.4(4)
C4 C2 H2A 109.6
C5 C2 H2A 109.6
C4 C2 H2B 109.6
C5 C2 H2B 109.6
H2A C2 H2B 108.1
C4 C3 C1 111.8(5)
C4 C3 H3A 109.3
C1 C3 H3A 109.3
C4 C3 H3B 109.3
C1 C3 H3B 109.3
H3A C3 H3B 107.9
C3 C4 C2 110.2(5)
C3 C4 H4A 109.6
C2 C4 H4A 109.6
C3 C4 H4B 109.6
C2 C4 H4B 109.6
H4A C4 H4B 108.1
C6 C5 C2 110.5(5)
C6 C5 H5A 109.5
C2 C5 H5A 109.5
C6 C5 H5B 109.5
C2 C5 H5B 109.5
H5A C5 H5B 108.1
C1 C6 C5 109.8(4)
C1 C6 P3 115.1(3)
C5 C6 P3 114.8(4)
C1 C6 H6 105.4
C5 C6 H6 105.4
P3 C6 H6 105.4
C9 C7 C10 109.8(4)
C9 C7 P3 113.0(4)
C10 C7 P3 114.7(4)
C9 C7 H7 106.2
C10 C7 H7 106.2
P3 C7 H7 106.2
C11 C8 C12 110.8(5)
C11 C8 H8A 109.5
C12 C8 H8A 109.5
C11 C8 H8B 109.5
C12 C8 H8B 109.5
H8A C8 H8B 108.1
C11 C9 C7 111.4(4)
C11 C9 H9A 109.3
C7 C9 H9A 109.3
C11 C9 H9B 109.3
C7 C9 H9B 109.3
H9A C9 H9B 108.0
C7 C10 C12 110.6(5)
C7 C10 H10A 109.5
C12 C10 H10A 109.5
C7 C10 H10B 109.5
C12 C10 H10B 109.5
H10A C10 H10B 108.1
C8 C11 C9 111.5(5)
C8 C11 H11A 109.3
C9 C11 H11A 109.3
C8 C11 H11B 109.3
C9 C11 H11B 109.3
H11A C11 H11B 108.0
C8 C12 C10 110.6(5)
C8 C12 H12A 109.5
C10 C12 H12A 109.5
C8 C12 H12B 109.5
C10 C12 H12B 109.5
H12A C12 H12B 108.1
C15 C13 C14 109.0(5)
C15 C13 P1 113.1(4)
C14 C13 P1 114.8(4)
C15 C13 H13 106.5
C14 C13 H13 106.5
P1 C13 H13 106.5
C18 C14 C13 111.1(5)
C18 C14 H14A 109.4
C13 C14 H14A 109.4
C18 C14 H14B 109.4
C13 C14 H14B 109.4
H14A C14 H14B 108.0
C17 C15 C13 111.0(5)
C17 C15 H15A 109.4
C13 C15 H15A 109.4
C17 C15 H15B 109.4
C13 C15 H15B 109.4
H15A C15 H15B 108.0
C18 C16 C17 111.6(5)
C18 C16 H16A 109.3
C17 C16 H16A 109.3
C18 C16 H16B 109.3
C17 C16 H16B 109.3
H16A C16 H16B 108.0
C15 C17 C16 111.7(5)
C15 C17 H17A 109.3
C16 C17 H17A 109.3
C15 C17 H17B 109.3
C16 C17 H17B 109.3
H17A C17 H17B 107.9
C16 C18 C14 111.7(5)
C16 C18 H18A 109.3
C14 C18 H18A 109.3
C16 C18 H18B 109.3
C14 C18 H18B 109.3
H18A C18 H18B 107.9
C20 C19 C23 111.2(5)
C20 C19 H19A 109.4
C23 C19 H19A 109.4
C20 C19 H19B 109.4
C23 C19 H19B 109.4
H19A C19 H19B 108.0
C19 C20 C22 110.5(4)
C19 C20 P1 115.0(4)
C22 C20 P1 111.8(3)
C19 C20 H20 106.3
C22 C20 H20 106.3
P1 C20 H20 106.3
C23 C21 C24 110.4(5)
C23 C21 H21A 109.6
C24 C21 H21A 109.6
C23 C21 H21B 109.6
C24 C21 H21B 109.6
H21A C21 H21B 108.1
C24 C22 C20 112.2(4)
C24 C22 H22A 109.2
C20 C22 H22A 109.2
C24 C22 H22B 109.2
C20 C22 H22B 109.2
H22A C22 H22B 107.9
C21 C23 C19 111.8(5)
C21 C23 H23A 109.3
C19 C23 H23A 109.3
C21 C23 H23B 109.3
C19 C23 H23B 109.3
H23A C23 H23B 107.9
C21 C24 C22 110.8(5)
C21 C24 H24A 109.5
C22 C24 H24A 109.5
C21 C24 H24B 109.5
C22 C24 H24B 109.5
H24A C24 H24B 108.1
C27 C25 C26 111.0(4)
C27 C25 P2 113.4(4)
C26 C25 P2 116.5(4)
C27 C25 H25 104.9
C26 C25 H25 104.9
P2 C25 H25 104.9
C29 C26 C25 110.2(5)
C29 C26 H26A 109.6
C25 C26 H26A 109.6
C29 C26 H26B 109.6
C25 C26 H26B 109.6
H26A C26 H26B 108.1
C25 C27 C28 110.3(5)
C25 C27 H27A 109.6
C28 C27 H27A 109.6
C25 C27 H27B 109.6
C28 C27 H27B 109.6
H27A C27 H27B 108.1
C30 C28 C27 110.9(5)
C30 C28 H28A 109.5
C27 C28 H28A 109.5
C30 C28 H28B 109.5
C27 C28 H28B 109.5
H28A C28 H28B 108.0
C30 C29 C26 111.4(5)
C30 C29 H29A 109.3
C26 C29 H29A 109.3
C30 C29 H29B 109.3
C26 C29 H29B 109.3
H29A C29 H29B 108.0
C29 C30 C28 110.8(5)
C29 C30 H30A 109.5
C28 C30 H30A 109.5
C29 C30 H30B 109.5
C28 C30 H30B 109.5
H30A C30 H30B 108.1
C36 C31 C32 107.9(6)
C36 C31 P2 117.9(5)
C32 C31 P2 108.1(4)
C36 C31 H31 107.5
C32 C31 H31 107.5
P2 C31 H31 107.5
C33 C32 C31 112.4(6)
C33 C32 H32A 109.1
C31 C32 H32A 109.1
C33 C32 H32B 109.1
C31 C32 H32B 109.1
H32A C32 H32B 107.9
C34 C33 C32 109.2(6)
C34 C33 H33A 109.8
C32 C33 H33A 109.8
C34 C33 H33B 109.8
C32 C33 H33B 109.8
H33A C33 H33B 108.3
C33 C34 C35 109.7(6)
C33 C34 H34A 109.7
C35 C34 H34A 109.7
C33 C34 H34B 109.7
C35 C34 H34B 109.7
H34A C34 H34B 108.2
C34 C35 C36 112.6(6)
C34 C35 H35A 109.1
C36 C35 H35A 109.1
C34 C35 H35B 109.1
C36 C35 H35B 109.1
H35A C35 H35B 107.8
C31 C36 C35 110.2(6)
C31 C36 H36A 109.6
C35 C36 H36A 109.6
C31 C36 H36B 109.6
C35 C36 H36B 109.6
H36A C36 H36B 108.1
C32' C31' C36' 110.0(18)
C32' C31' P2 112.1(14)
C36' C31' P2 120.1(14)
C32' C31' H31' 104.3
C36' C31' H31' 104.3
P2 C31' H31' 104.3
C31' C32' C33' 111.6(17)
C31' C32' H32C 109.3
C33' C32' H32C 109.3
C31' C32' H32D 109.3
C33' C32' H32D 109.3
H32C C32' H32D 108.0
C34' C33' C32' 111.1(16)
C34' C33' H33C 109.4
C32' C33' H33C 109.4
C34' C33' H33D 109.4
C32' C33' H33D 109.4
H33C C33' H33D 108.0
C33' C34' C35' 111.7(16)
C33' C34' H34C 109.3
C35' C34' H34C 109.3
C33' C34' H34D 109.3
C35' C34' H34D 109.3
H34C C34' H34D 107.9
C36' C35' C34' 111.1(15)
C36' C35' H35C 109.4
C34' C35' H35C 109.4
C36' C35' H35D 109.4
C34' C35' H35D 109.4
H35C C35' H35D 108.0
C35' C36' C31' 111.3(16)
C35' C36' H36C 109.4
C31' C36' H36C 109.4
C35' C36' H36D 109.4
C31' C36' H36D 109.4
H36C C36' H36D 108.0
C38 C37 P2 111.4(4)
C38 C37 H37A 109.3
P2 C37 H37A 109.3
C38 C37 H37B 109.3
P2 C37 H37B 109.3
H37A C37 H37B 108.0
C37 C38 P4 109.3(4)
C37 C38 H38A 109.8
P4 C38 H38A 109.8
C37 C38 H38B 109.8
P4 C38 H38B 109.8
H38A C38 H38B 108.3
C40 C39 P4 110.1(3)
C40 C39 H39A 109.6
P4 C39 H39A 109.6
C40 C39 H39B 109.6
P4 C39 H39B 109.6
H39A C39 H39B 108.2
C39 C40 P3 112.2(3)
C39 C40 H40A 109.2
P3 C40 H40A 109.2
C39 C40 H40B 109.2
P3 C40 H40B 109.2
H40A C40 H40B 107.9
C42 C41 P1 109.7(3)
C42 C41 H41A 109.7
P1 C41 H41A 109.7
C42 C41 H41B 109.7
P1 C41 H41B 109.7
H41A C41 H41B 108.2
C41 C42 P4 106.3(3)
C41 C42 H42A 110.5
P4 C42 H42A 110.5
C41 C42 H42B 110.5
P4 C42 H42B 110.5
H42A C42 H42B 108.7
F2 B1 F1 113.4(7)
F2 B1 F3 108.7(7)
F1 B1 F3 108.4(7)
F2 B1 F4 110.2(8)
F1 B1 F4 107.3(6)
F3 B1 F4 108.8(5)
C1H C2H C3H 96.7(14)
C1H C2H H2H1 112.4
C3H C2H H2H1 112.4
C1H C2H H2H2 112.4
C3H C2H H2H2 112.4
H2H1 C2H H2H2 110.0
C2H C3H C4H 113.8(15)
C2H C3H H3H1 108.8
C4H C3H H3H1 108.8
C2H C3H H3H2 108.8
C4H C3H H3H2 108.8
H3H1 C3H H3H2 107.7
C1H C2H' C3H' 108.0(15)
C1H C2H' H2H3 110.1
C3H' C2H' H2H3 110.1
C1H C2H' H2H4 110.1
C3H' C2H' H2H4 110.1
H2H3 C2H' H2H4 108.4
C4H C3H' C2H' 102.5(14)
C4H C3H' H3H3 111.3
C2H' C3H' H3H3 111.3
C4H C3H' H3H4 111.3
C2H' C3H' H3H4 111.3
H3H3 C3H' H3H4 109.2
C4H O1H C1H 108.8(11)
O1H C1H C2H' 104.8(13)
O1H C1H C2H 112.9(13)
C2H' C1H C2H 50.1(18)
O1H C1H H1H1 109.0
C2H' C1H H1H1 145.6
C2H C1H H1H1 109.0
O1H C1H H1H2 109.0
C2H' C1H H1H2 65.6
C2H C1H H1H2 109.0
H1H1 C1H H1H2 107.8
O1H C4H C3H' 109.8(12)
O1H C4H C3H 101.5(12)
C3H' C4H C3H 43.9(18)
O1H C4H H4H1 111.5
C3H' C4H H4H1 68.5
C3H C4H H4H1 111.5
O1H C4H H4H2 111.5
C3H' C4H H4H2 135.8
C3H C4H H4H2 111.5
H4H1 C4H H4H2 109.3

loop_
_geom_bond_atom_site_label_1
_geom_bond_atom_site_label_2
_geom_bond_distance
Fe1 N1 1.859(6)
Fe1 P4 2.1752(16)
Fe1 P3 2.2481(15)
Fe1 P1 2.2723(15)
Fe1 P2 2.3033(17)
Fe1 H1FE 1.69(10)
N1 N2 1.028(7)
P1 C41 1.846(5)
P1 C20 1.866(5)
P1 C13 1.873(5)
P2 C31' 1.71(3)
P2 C37 1.835(5)
P2 C25 1.858(5)
P2 C31 1.949(8)
P3 C7 1.857(5)
P3 C40 1.862(5)
P3 C6 1.872(5)
P4 C42 1.826(5)
P4 C39 1.836(5)
P4 C38 1.850(6)
C1 C6 1.518(7)
C1 C3 1.533(8)
C1 H1A 0.9700
C1 H1B 0.9700
C2 C4 1.525(8)
C2 C5 1.532(8)
C2 H2A 0.9700
C2 H2B 0.9700
C3 C4 1.523(8)
C3 H3A 0.9700
C3 H3B 0.9700
C4 H4A 0.9700
C4 H4B 0.9700
C5 C6 1.533(7)
C5 H5A 0.9700
C5 H5B 0.9700
C6 H6 0.9800
C7 C9 1.527(7)
C7 C10 1.531(7)
C7 H7 0.9800
C8 C11 1.515(8)
C8 C12 1.531(8)
C8 H8A 0.9700
C8 H8B 0.9700
C9 C11 1.525(8)
C9 H9A 0.9700
C9 H9B 0.9700
C10 C12 1.536(8)
C10 H10A 0.9700
C10 H10B 0.9700
C11 H11A 0.9700
C11 H11B 0.9700
C12 H12A 0.9700
C12 H12B 0.9700
C13 C15 1.533(7)
C13 C14 1.541(8)
C13 H13 0.9800
C14 C18 1.525(8)
C14 H14A 0.9700
C14 H14B 0.9700
C15 C17 1.523(8)
C15 H15A 0.9700
C15 H15B 0.9700
C16 C18 1.524(9)
C16 C17 1.526(9)
C16 H16A 0.9700
C16 H16B 0.9700
C17 H17A 0.9700
C17 H17B 0.9700
C18 H18A 0.9700
C18 H18B 0.9700
C19 C20 1.533(7)
C19 C23 1.534(8)
C19 H19A 0.9700
C19 H19B 0.9700
C20 C22 1.534(7)
C20 H20 0.9800
C21 C23 1.517(8)
C21 C24 1.521(8)
C21 H21A 0.9700
C21 H21B 0.9700
C22 C24 1.526(8)
C22 H22A 0.9700
C22 H22B 0.9700
C23 H23A 0.9700
C23 H23B 0.9700
C24 H24A 0.9700
C24 H24B 0.9700
C25 C27 1.532(7)
C25 C26 1.534(8)
C25 H25 0.9800
C26 C29 1.533(8)
C26 H26A 0.9700
C26 H26B 0.9700
C27 C28 1.544(7)
C27 H27A 0.9700
C27 H27B 0.9700
C28 C30 1.528(9)
C28 H28A 0.9700
C28 H28B 0.9700
C29 C30 1.527(8)
C29 H29A 0.9700
C29 H29B 0.9700
C30 H30A 0.9700
C30 H30B 0.9700
C31 C36 1.535(7)
C31 C32 1.539(7)
C31 H31 0.9800
C32 C33 1.533(6)
C32 H32A 0.9700
C32 H32B 0.9700
C33 C34 1.530(7)
C33 H33A 0.9700
C33 H33B 0.9700
C34 C35 1.531(6)
C34 H34A 0.9700
C34 H34B 0.9700
C35 C36 1.543(6)
C35 H35A 0.9700
C35 H35B 0.9700
C36 H36A 0.9700
C36 H36B 0.9700
C31' C32' 1.537(12)
C31' C36' 1.544(12)
C31' H31' 0.9800
C32' C33' 1.544(11)
C32' H32C 0.9700
C32' H32D 0.9700
C33' C34' 1.541(12)
C33' H33C 0.9700
C33' H33D 0.9700
C34' C35' 1.545(12)
C34' H34C 0.9700
C34' H34D 0.9700
C35' C36' 1.542(11)
C35' H35C 0.9700
C35' H35D 0.9700
C36' H36C 0.9700
C36' H36D 0.9700
C37 C38 1.535(7)
C37 H37A 0.9700
C37 H37B 0.9700
C38 H38A 0.9700
C38 H38B 0.9700
C39 C40 1.532(6)
C39 H39A 0.9700
C39 H39B 0.9700
C40 H40A 0.9700
C40 H40B 0.9700
C41 C42 1.538(7)
C41 H41A 0.9700
C41 H41B 0.9700
C42 H42A 0.9700
C42 H42B 0.9700
B1 F2 1.343(9)
B1 F1 1.377(9)
B1 F3 1.409(9)
B1 F4 1.431(11)
C2H C1H 1.397(13)
C2H C3H 1.410(13)
C2H H2H1 0.9700
C2H H2H2 0.9700
C3H C4H 1.412(13)
C3H H3H1 0.9700
C3H H3H2 0.9700
C2H' C1H 1.396(13)
C2H' C3H' 1.404(13)
C2H' H2H3 0.9700
C2H' H2H4 0.9700
C3H' C4H 1.393(13)
C3H' H3H3 0.9700
C3H' H3H4 0.9700
O1H C4H 1.317(12)
O1H C1H 1.319(12)
C1H H1H1 0.9700
C1H H1H2 0.9700
C4H H4H1 0.9700
C4H H4H2 0.9700
